data_7209235
loop_
_publ_author_name
'Luo, Yun'
'Bernot, Kevin'
'Calvez, Guillaume'
'Freslon, St\'ephane'
'Daiguebonne, Carole'
'Guillou, Olivier'
'Kerbellec, Nicolas'
'Roisnel, Thierry'

_publ_section_title
;
 1,2,4,5-Benzene-tetra-carboxylic acid: a versatile ligand for high
 dimensional lanthanide-based coordination polymers
;
_journal_issue 10
_journal_name_full CrystEngComm
_journal_page_first 1882
_journal_paper_doi 10.1039/c2ce26940f
_journal_volume 15
_journal_year 2013
_chemical_formula_sum 'C15 H29 O25 Tm2'
_chemical_formula_weight 947.24
_chemical_name_systematic
;
?
;
_space_group_IT_number 2
_symmetry_space_group_name_Hall '-P 1'
_symmetry_space_group_name_H-M 'P -1'
_atom_sites_solution_hydrogens geom
_atom_sites_solution_primary direct
_atom_sites_solution_secondary difmap
_audit_creation_method SHELXL-97
_cell_angle_alpha 85.5810(10)
_cell_angle_beta 69.2090(10)
_cell_angle_gamma 63.7550(10)
_cell_formula_units_Z 2
_cell_length_a 10.2850(2)
_cell_length_b 11.5717(3)
_cell_length_c 13.5114(4)
_cell_measurement_temperature 293(2)
_cell_volume 1342.23(6)
_computing_structure_refinement 'SHELXL-97 (Sheldrick, 1997)'
_diffrn_ambient_temperature 293(2)
_diffrn_measured_fraction_theta_full 0.981
_diffrn_measured_fraction_theta_max 0.981
_diffrn_radiation_monochromator graphite
_diffrn_radiation_source 'fine-focus sealed tube'
_diffrn_radiation_type MoK\a
_diffrn_radiation_wavelength 0.71073
_diffrn_reflns_av_R_equivalents 0.0417
_diffrn_reflns_av_sigmaI/netI 0.0462
_diffrn_reflns_limit_h_max 11
_diffrn_reflns_limit_h_min -19
_diffrn_reflns_limit_k_max 20
_diffrn_reflns_limit_k_min -21
_diffrn_reflns_limit_l_max 18
_diffrn_reflns_limit_l_min -25
_diffrn_reflns_number 30939
_diffrn_reflns_theta_full 42.19
_diffrn_reflns_theta_max 42.19
_diffrn_reflns_theta_min 3.18
_exptl_absorpt_coefficient_mu 6.676
_exptl_crystal_density_diffrn 2.344
_exptl_crystal_density_method 'not measured'
_exptl_crystal_F_000 914
_refine_diff_density_max 7.397
_refine_diff_density_min -6.231
_refine_diff_density_rms 0.313
_refine_ls_extinction_coef 0.0063(5)
_refine_ls_extinction_expression Fc^*^=kFc[1+0.001xFc^2^\l^3^/sin(2\q)]^-1/4^
_refine_ls_extinction_method SHELXL
_refine_ls_goodness_of_fit_ref 1.461
_refine_ls_hydrogen_treatment mixed
_refine_ls_matrix_type full
_refine_ls_number_parameters 380
_refine_ls_number_reflns 18620
_refine_ls_number_restraints 0
_refine_ls_restrained_S_all 1.461
_refine_ls_R_factor_all 0.0587
_refine_ls_R_factor_gt 0.0465
_refine_ls_shift/su_max 0.002
_refine_ls_shift/su_mean 0.000
_refine_ls_structure_factor_coef Fsqd
_refine_ls_weighting_details 'calc w=1/[\s^2^(Fo^2^)+(0.0595P)^2^+0.0000P] where P=(Fo^2^+2Fc^2^)/3'
_refine_ls_weighting_scheme calc
_refine_ls_wR_factor_gt 0.1371
_refine_ls_wR_factor_ref 0.1447
_reflns_number_gt 15066
_reflns_number_total 18620
_reflns_threshold_expression >2sigma(I)
_cod_data_source_file c2ce26940f.txt
_cod_data_source_block shelxl
_cod_database_code 7209235

loop_
_symmetry_equiv_pos_as_xyz
'x, y, z'
'-x, -y, -z'

loop_
_atom_site_label
_atom_site_type_symbol
_atom_site_fract_x
_atom_site_fract_y
_atom_site_fract_z
_atom_site_U_iso_or_equiv
_atom_site_adp_type
_atom_site_occupancy
_atom_site_symmetry_multiplicity
_atom_site_calc_flag
_atom_site_refinement_flags
Tm1 Tm 0.555394(13) 0.275444(12) 0.320310(9) 0.01453(4) Uani 1 1 d .
Tm2 Tm 0.531178(14) -0.203020(12) 0.309302(10) 0.01488(4) Uani 1 1 d .
O03 O 0.3929(3) -0.0151(2) 0.43527(19) 0.0189(4) Uani 1 1 d .
O04 O 0.6196(3) -0.0462(2) 0.23173(18) 0.0193(4) Uani 1 1 d .
O05 O 0.4007(3) 0.4814(2) 0.4260(2) 0.0233(5) Uani 1 1 d .
O06 O 0.7152(3) 0.3024(3) 0.3885(2) 0.0229(4) Uani 1 1 d .
O07 O 0.7003(3) -0.2797(2) 0.13883(19) 0.0236(4) Uani 1 1 d .
O08 O 0.2967(3) 0.4332(3) 0.3280(2) 0.0253(5) Uani 1 1 d .
O09 O 0.6995(3) 0.0622(2) 0.3577(2) 0.0225(4) Uani 1 1 d .
O10 O 0.2716(3) 0.2253(3) 0.6345(2) 0.0237(4) Uani 1 1 d .
O11 O 0.5144(3) 0.1650(2) 0.2120(2) 0.0253(5) Uani 1 1 d .
O12 O 0.5806(4) 0.4223(3) 0.1940(3) 0.0374(7) Uani 1 1 d .
O13 O 0.8682(3) -0.2463(4) -0.0030(3) 0.0430(8) Uani 1 1 d .
O14 O 0.5972(4) 0.2726(4) 0.7725(3) 0.0386(7) Uani 1 1 d .
C15 C 0.1382(3) 0.2472(3) 0.5187(2) 0.0155(4) Uani 1 1 d .
O16 O 0.6529(3) -0.4222(3) 0.3256(2) 0.0311(6) Uani 1 1 d .
C17 C 0.8655(3) 0.2776(3) 0.4921(2) 0.0151(4) Uani 1 1 d .
O18 O 0.7992(3) 0.1776(3) 0.1801(2) 0.0355(6) Uani 1 1 d .
O19 O 0.3005(3) -0.0124(2) 0.3103(2) 0.0230(4) Uani 1 1 d .
O20 O 0.6383(3) 0.2454(3) 0.5516(2) 0.0270(5) Uani 1 1 d .
O22 O 0.3913(3) 0.2356(3) 0.4637(2) 0.0254(5) Uani 1 1 d .
C23 C 0.5567(3) 0.0487(3) 0.1840(2) 0.0169(4) Uani 1 1 d .
C24 C 0.1428(3) 0.1563(3) 0.4522(2) 0.0163(4) Uani 1 1 d .
C25 C 0.1397(3) 0.6281(3) 0.4457(2) 0.0162(4) Uani 1 1 d .
C26 C 1.0067(3) 0.1720(3) 0.4407(3) 0.0183(5) Uani 1 1 d .
H26 H 1.0105 0.1106 0.3978 0.022 Uiso 1 1 calc R
C28 C 0.2778(3) 0.2342(3) 0.5389(2) 0.0166(4) Uani 1 1 d .
C30 C 0.5280(3) 0.0214(3) 0.0892(2) 0.0161(4) Uani 1 1 d .
C31 C 0.4200(4) 0.1223(3) 0.0540(2) 0.0189(5) Uani 1 1 d .
H31 H 0.3654 0.2039 0.0913 0.023 Uiso 1 1 calc R
C32 C -0.0031(3) 0.3548(3) 0.5677(2) 0.0176(5) Uani 1 1 d .
H32 H -0.0070 0.4167 0.6102 0.021 Uiso 1 1 calc R
C33 C 0.7344(4) -0.2166(3) 0.0602(3) 0.0205(5) Uani 1 1 d .
C38 C 0.6068(3) -0.1028(3) 0.0350(2) 0.0163(4) Uani 1 1 d .
C39 C 0.7263(3) 0.2783(3) 0.4780(2) 0.0162(4) Uani 1 1 d .
C40 C 0.2873(3) 0.5081(3) 0.3966(3) 0.0193(5) Uani 1 1 d .
C41 C 0.2881(3) 0.0377(3) 0.3954(2) 0.0174(4) Uani 1 1 d .
O44 O 0.9571(5) 0.4140(5) 0.2607(5) 0.0842(18) Uani 1 1 d .
O43 O 0.0039(5) 0.7139(6) 0.1717(4) 0.0785(16) Uani 1 1 d .
O34 O 0.0999(6) 0.0951(8) 0.1713(5) 0.116(3) Uani 1 1 d .
O35 O 0.0799(8) 0.8704(7) 0.2790(6) 0.116(3) Uani 1 1 d .
O36 O 0.8144(8) 0.1566(8) 0.9757(4) 0.104(2) Uani 1 1 d .
O29 O 0.2264(6) 0.4470(5) 0.1487(4) 0.0692(13) Uani 1 1 d .
O27 O 0.4808(6) 0.6329(5) 0.0229(3) 0.0630(12) Uani 1 1 d .
O21 O 0.8281(4) 0.4518(3) 0.0585(3) 0.0476(9) Uani 1 1 d .

loop_
_atom_site_aniso_label
_atom_site_aniso_U_11
_atom_site_aniso_U_22
_atom_site_aniso_U_33
_atom_site_aniso_U_23
_atom_site_aniso_U_13
_atom_site_aniso_U_12
Tm1 0.01435(6) 0.01322(6) 0.01603(6) -0.00122(4) -0.00672(4) -0.00476(4)
Tm2 0.01463(6) 0.01325(6) 0.01599(6) -0.00022(4) -0.00611(4) -0.00485(4)
O03 0.0178(9) 0.0160(9) 0.0205(10) 0.0000(7) -0.0094(7) -0.0032(7)
O04 0.0252(10) 0.0173(9) 0.0190(9) 0.0032(7) -0.0126(8) -0.0091(8)
O05 0.0171(9) 0.0172(10) 0.0337(13) -0.0069(9) -0.0120(9) -0.0022(7)
O06 0.0221(10) 0.0263(12) 0.0255(11) 0.0014(9) -0.0145(9) -0.0104(9)
O07 0.0295(11) 0.0162(9) 0.0165(9) 0.0012(7) -0.0067(8) -0.0040(8)
O08 0.0210(10) 0.0214(11) 0.0309(13) -0.0089(9) -0.0130(9) -0.0026(8)
O09 0.0283(11) 0.0180(10) 0.0222(11) 0.0007(8) -0.0108(9) -0.0095(9)
O10 0.0225(10) 0.0290(12) 0.0224(11) 0.0032(9) -0.0141(8) -0.0094(9)
O11 0.0358(13) 0.0154(9) 0.0275(12) -0.0008(8) -0.0203(10) -0.0065(9)
O12 0.0351(15) 0.0289(15) 0.0420(17) 0.0142(13) -0.0100(13) -0.0134(12)
O13 0.0209(12) 0.0442(19) 0.0392(17) 0.0152(14) -0.0037(11) -0.0007(12)
O14 0.0395(16) 0.046(2) 0.0410(17) -0.0033(14) -0.0234(14) -0.0197(15)
C15 0.0138(9) 0.0162(11) 0.0167(10) 0.0001(8) -0.0059(8) -0.0063(8)
O16 0.0320(13) 0.0160(10) 0.0378(16) 0.0043(10) -0.0081(11) -0.0079(10)
C17 0.0121(9) 0.0153(10) 0.0166(10) -0.0009(8) -0.0052(8) -0.0046(8)
O18 0.0230(11) 0.0420(17) 0.0258(13) 0.0003(12) -0.0028(9) -0.0054(11)
O19 0.0199(9) 0.0221(11) 0.0231(11) -0.0062(8) -0.0093(8) -0.0036(8)
O20 0.0230(10) 0.0263(12) 0.0307(13) 0.0010(10) -0.0043(9) -0.0140(10)
O22 0.0178(9) 0.0245(12) 0.0328(13) 0.0039(10) -0.0063(9) -0.0108(9)
C23 0.0188(11) 0.0171(11) 0.0160(11) 0.0001(8) -0.0078(8) -0.0076(9)
C24 0.0128(9) 0.0141(10) 0.0188(11) -0.0023(8) -0.0066(8) -0.0020(8)
C25 0.0112(9) 0.0149(10) 0.0195(11) -0.0023(8) -0.0054(8) -0.0027(8)
C26 0.0146(10) 0.0172(11) 0.0220(12) -0.0036(9) -0.0072(9) -0.0047(9)
C28 0.0151(10) 0.0144(10) 0.0205(12) 0.0013(9) -0.0095(9) -0.0042(8)
C30 0.0195(11) 0.0140(10) 0.0149(10) 0.0005(8) -0.0082(8) -0.0057(9)
C31 0.0282(14) 0.0138(11) 0.0151(11) -0.0019(8) -0.0106(10) -0.0069(10)
C32 0.0155(10) 0.0166(11) 0.0222(12) -0.0029(9) -0.0092(9) -0.0058(9)
C33 0.0209(12) 0.0184(12) 0.0196(12) 0.0019(10) -0.0104(10) -0.0041(10)
C38 0.0186(10) 0.0132(10) 0.0153(10) -0.0005(8) -0.0071(8) -0.0045(8)
C39 0.0142(9) 0.0136(10) 0.0211(12) -0.0014(8) -0.0073(8) -0.0051(8)
C40 0.0159(10) 0.0144(11) 0.0231(13) -0.0032(9) -0.0065(9) -0.0027(8)
C41 0.0147(10) 0.0148(11) 0.0192(12) -0.0013(9) -0.0064(8) -0.0030(8)
O44 0.048(3) 0.059(3) 0.113(5) 0.026(3) -0.012(3) -0.012(2)
O43 0.050(3) 0.106(5) 0.075(4) 0.014(3) -0.032(2) -0.025(3)
O34 0.053(3) 0.202(8) 0.106(5) 0.106(5) -0.041(3) -0.072(4)
O35 0.110(5) 0.105(6) 0.154(7) 0.039(5) -0.048(5) -0.069(5)
O36 0.116(5) 0.145(7) 0.055(3) -0.002(4) -0.033(3) -0.058(5)
O29 0.091(4) 0.068(3) 0.064(3) 0.013(2) -0.051(3) -0.032(3)
O27 0.097(4) 0.066(3) 0.052(3) 0.017(2) -0.040(2) -0.050(3)
O21 0.0392(17) 0.0313(17) 0.059(2) 0.0054(16) -0.0109(16) -0.0100(14)

loop_
_atom_type_symbol
_atom_type_description
_atom_type_scat_dispersion_real
_atom_type_scat_dispersion_imag
_atom_type_scat_source
C C 0.0033 0.0016 'International Tables Vol C Tables 4.2.6.8 and 6.1.1.4'
H H 0.0000 0.0000 'International Tables Vol C Tables 4.2.6.8 and 6.1.1.4'
O O 0.0106 0.0060 'International Tables Vol C Tables 4.2.6.8 and 6.1.1.4'
Tm Tm -0.3139 5.2483 'International Tables Vol C Tables 4.2.6.8 and 6.1.1.4'

loop_
_geom_angle_atom_site_label_1
_geom_angle_atom_site_label_2
_geom_angle_atom_site_label_3
_geom_angle
_geom_angle_site_symmetry_1
_geom_angle_site_symmetry_3
O22 Tm1 O11 90.53(10) . .
O22 Tm1 O06 102.47(10) . .
O11 Tm1 O06 151.16(10) . .
O22 Tm1 O12 145.40(10) . .
O11 Tm1 O12 91.61(11) . .
O06 Tm1 O12 91.88(11) . .
O22 Tm1 O18 143.77(11) . .
O11 Tm1 O18 76.54(11) . .
O06 Tm1 O18 77.89(10) . .
O12 Tm1 O18 69.74(11) . .
O22 Tm1 O09 73.83(9) . .
O11 Tm1 O09 81.50(9) . .
O06 Tm1 O09 77.70(9) . .
O12 Tm1 O09 140.55(10) . .
O18 Tm1 O09 70.87(10) . .
O22 Tm1 O05 76.60(10) . .
O11 Tm1 O05 134.10(9) . .
O06 Tm1 O05 74.46(9) . .
O12 Tm1 O05 77.26(11) . .
O18 Tm1 O05 135.71(10) . .
O09 Tm1 O05 133.36(9) . .
O22 Tm1 O08 75.14(10) . .
O11 Tm1 O08 80.14(9) . .
O06 Tm1 O08 127.87(9) . .
O12 Tm1 O08 71.24(10) . .
O18 Tm1 O08 133.42(10) . .
O09 Tm1 O08 143.56(9) . .
O05 Tm1 O08 54.03(8) . .
O22 Tm1 C40 73.14(10) . .
O11 Tm1 C40 107.09(9) . .
O06 Tm1 C40 101.32(9) . .
O12 Tm1 C40 73.24(10) . .
O18 Tm1 C40 142.91(11) . .
O09 Tm1 C40 145.88(9) . .
O05 Tm1 C40 27.01(8) . .
O08 Tm1 C40 27.05(8) . .
O20 Tm2 O07 142.12(10) 2_656 .
O20 Tm2 O16 73.50(10) 2_656 .
O07 Tm2 O16 78.81(10) . .
O20 Tm2 O10 105.61(10) 2_656 2_656
O07 Tm2 O10 91.98(9) . 2_656
O16 Tm2 O10 76.10(10) . 2_656
O20 Tm2 O04 146.20(9) 2_656 .
O07 Tm2 O04 70.95(8) . .
O16 Tm2 O04 134.46(9) . .
O10 Tm2 O04 71.86(9) 2_656 .
O20 Tm2 O14 76.57(11) 2_656 2_656
O07 Tm2 O14 74.32(10) . 2_656
O16 Tm2 O14 81.81(12) . 2_656
O10 Tm2 O14 155.95(11) 2_656 2_656
O04 Tm2 O14 119.80(10) . 2_656
O20 Tm2 O03 74.03(9) 2_656 .
O07 Tm2 O03 142.99(9) . .
O16 Tm2 O03 132.79(10) . .
O10 Tm2 O03 80.74(9) 2_656 .
O04 Tm2 O03 72.31(8) . .
O14 Tm2 O03 122.03(10) 2_656 .
O20 Tm2 O19 83.47(10) 2_656 .
O07 Tm2 O19 110.46(9) . .
O16 Tm2 O19 149.59(9) . .
O10 Tm2 O19 130.33(9) 2_656 .
O04 Tm2 O19 74.69(8) . .
O14 Tm2 O19 73.60(10) 2_656 .
O03 Tm2 O19 54.43(8) . .
O20 Tm2 C41 75.66(10) 2_656 .
O07 Tm2 C41 131.54(9) . .
O16 Tm2 C41 148.49(10) . .
O10 Tm2 C41 106.51(9) 2_656 .
O04 Tm2 C41 73.10(8) . .
O14 Tm2 C41 97.28(11) 2_656 .
O03 Tm2 C41 27.23(8) . .
O19 Tm2 C41 27.30(8) . .
C41 O03 Tm2 92.54(18) . .
C23 O04 Tm2 127.92(19) . .
C40 O05 Tm1 93.20(18) . .
C39 O06 Tm1 128.4(2) . .
C33 O07 Tm2 129.0(2) . .
C40 O08 Tm1 91.75(19) . .
C28 O10 Tm2 124.8(2) . 2_656
C23 O11 Tm1 137.7(2) . .
C32 C15 C24 118.5(2) . .
C32 C15 C28 118.3(2) . .
C24 C15 C28 123.2(3) . .
C26 C17 C25 119.5(2) . 2_666
C26 C17 C39 115.6(2) . .
C25 C17 C39 124.9(2) 2_666 .
C41 O19 Tm2 91.71(18) . .
C39 O20 Tm2 175.3(2) . 2_656
C28 O22 Tm1 167.6(2) . .
O11 C23 O04 124.3(3) . .
O11 C23 C30 117.9(3) . .
O04 C23 C30 117.9(3) . .
C26 C24 C15 119.9(3) 1_455 .
C26 C24 C41 117.0(3) 1_455 .
C15 C24 C41 123.0(2) . .
C17 C25 C32 119.3(2) 2_666 2_566
C17 C25 C40 120.7(2) 2_666 .
C32 C25 C40 120.0(3) 2_566 .
C17 C26 C24 121.2(3) . 1_655
O22 C28 O10 123.3(3) . .
O22 C28 C15 120.0(3) . .
O10 C28 C15 116.6(3) . .
C31 C30 C38 119.4(3) . .
C31 C30 C23 119.1(2) . .
C38 C30 C23 121.5(3) . .
C38 C31 C30 121.2(3) 2_655 .
C15 C32 C25 121.4(3) . 2_566
O13 C33 O07 124.1(3) . .
O13 C33 C38 115.7(3) . .
O07 C33 C38 120.1(3) . .
C31 C38 C30 119.3(3) 2_655 .
C31 C38 C33 116.1(3) 2_655 .
C30 C38 C33 124.2(3) . .
O20 C39 O06 124.8(3) . .
O20 C39 C17 118.6(3) . .
O06 C39 C17 116.3(3) . .
O05 C40 O08 120.9(3) . .
O05 C40 C25 119.2(3) . .
O08 C40 C25 119.9(3) . .
O05 C40 Tm1 59.79(16) . .
O08 C40 Tm1 61.20(16) . .
C25 C40 Tm1 175.4(2) . .
O03 C41 O19 120.9(3) . .
O03 C41 C24 120.1(3) . .
O19 C41 C24 119.0(3) . .
O03 C41 Tm2 60.23(16) . .
O19 C41 Tm2 60.99(16) . .
C24 C41 Tm2 170.8(2) . .

loop_
_geom_bond_atom_site_label_1
_geom_bond_atom_site_label_2
_geom_bond_distance
_geom_bond_site_symmetry_2
Tm1 O22 2.246(3) .
Tm1 O11 2.270(2) .
Tm1 O06 2.284(2) .
Tm1 O12 2.345(3) .
Tm1 O18 2.368(3) .
Tm1 O09 2.376(3) .
Tm1 O05 2.411(2) .
Tm1 O08 2.442(2) .
Tm1 C40 2.785(3) .
Tm2 O20 2.259(3) 2_656
Tm2 O07 2.286(2) .
Tm2 O16 2.313(3) .
Tm2 O10 2.314(2) 2_656
Tm2 O04 2.389(2) .
Tm2 O14 2.393(3) 2_656
Tm2 O03 2.401(2) .
Tm2 O19 2.418(3) .
Tm2 C41 2.764(3) .
O03 C41 1.266(4) .
O04 C23 1.264(4) .
O05 C40 1.267(4) .
O06 C39 1.253(4) .
O07 C33 1.276(4) .
O08 C40 1.267(4) .
O10 C28 1.269(4) .
O10 Tm2 2.314(2) 2_656
O11 C23 1.260(4) .
O13 C33 1.238(4) .
O14 Tm2 2.393(3) 2_656
C15 C32 1.394(4) .
C15 C24 1.410(4) .
C15 C28 1.497(4) .
C17 C26 1.390(4) .
C17 C25 1.399(4) 2_666
C17 C39 1.507(4) .
O19 C41 1.268(4) .
O20 C39 1.249(4) .
O20 Tm2 2.259(3) 2_656
O22 C28 1.252(4) .
C23 C30 1.497(4) .
C24 C26 1.394(4) 1_455
C24 C41 1.497(4) .
C25 C17 1.399(4) 2_666
C25 C32 1.405(4) 2_566
C25 C40 1.496(4) .
C26 C24 1.394(4) 1_655
C30 C31 1.402(4) .
C30 C38 1.403(4) .
C31 C38 1.381(4) 2_655
C32 C25 1.405(4) 2_566
C33 C38 1.514(4) .
C38 C31 1.381(4) 2_655
